data_2222279
loop_
_publ_author_name
'Bao, Yan'
'Li, Hong-Feng'
'Yan, Peng-Fei'
'Li, Guang-Ming'
'Hou, Guang-Feng'

_publ_section_title
;{2,2'-[6,6'-Dimethoxycyclohexane-1,2-diylbis(nitrilomethylidyne)]diphenolato-\k^4^<i>O</i>^1^,<i>N</i>,<i>N</i>',<i>O</i>^1'^}cobalt(II)
 monohydrate
;
_journal_coeditor_code CS2106
_journal_issue 7
_journal_name_full 'Acta Crystallographica Section E'
_journal_page_first m770
_journal_paper_doi 10.1107/S1600536809021540
_journal_volume 65
_journal_year 2009
_chemical_formula_iupac '[Co (C22 H24 N2 O4)], H2 O'
_chemical_formula_moiety 'C22 H24 Co N2 O4, H2 O'
_chemical_formula_sum 'C22 H26 Co N2 O5'
_chemical_formula_weight 457.38
_chemical_name_systematic
;
{2,2'-[6,6'-Dimethoxycyclohexane-1,2-diylbis(nitrilomethylidyne)]diphenolato-
\k^4^<i>O</i>^1^,<i>N</i>,<i>N</i>',<i>O</i>^1'^}cobalt(II) monohydrate
;
_space_group_IT_number 14
_symmetry_cell_setting monoclinic
_symmetry_space_group_name_Hall '-P 2yn'
_symmetry_space_group_name_H-M 'P 1 21/n 1'
_atom_sites_solution_hydrogens geom
_atom_sites_solution_primary direct
_atom_sites_solution_secondary difmap
_cell_angle_alpha 90.00
_cell_angle_beta 107.158(14)
_cell_angle_gamma 90.00
_cell_formula_units_Z 4
_cell_length_a 11.241(3)
_cell_length_b 10.605(3)
_cell_length_c 17.864(7)
_cell_measurement_reflns_used 15295
_cell_measurement_temperature 291(2)
_cell_measurement_theta_max 27.48
_cell_measurement_theta_min 3.07
_cell_volume 2034.8(11)
_computing_cell_refinement 'RAPID-AUTO (Rigaku, 1998)'
_computing_data_collection 'RAPID-AUTO (Rigaku, 1998)'
_computing_data_reduction 'RAPID-AUTO (Rigaku, 1998)'
_computing_molecular_graphics 'SHELXTL (Sheldrick, 2008)'
_computing_publication_material 'SHELXL97 (Sheldrick, 2008)'
_computing_structure_refinement 'SHELXL97 (Sheldrick, 2008)'
_computing_structure_solution 'SHELXS97 (Sheldrick, 2008)'
_diffrn_ambient_temperature 291(2)
_diffrn_measured_fraction_theta_full 0.997
_diffrn_measured_fraction_theta_max 0.997
_diffrn_measurement_device_type 'Rigaku R-AXIS RAPID'
_diffrn_measurement_method \w
_diffrn_radiation_monochromator graphite
_diffrn_radiation_source 'fine-focus sealed tube'
_diffrn_radiation_type MoK\a
_diffrn_radiation_wavelength 0.71073
_diffrn_reflns_av_R_equivalents 0.0335
_diffrn_reflns_av_sigmaI/netI 0.0282
_diffrn_reflns_limit_h_max 14
_diffrn_reflns_limit_h_min -14
_diffrn_reflns_limit_k_max 13
_diffrn_reflns_limit_k_min -11
_diffrn_reflns_limit_l_max 23
_diffrn_reflns_limit_l_min -23
_diffrn_reflns_number 19221
_diffrn_reflns_theta_full 27.48
_diffrn_reflns_theta_max 27.48
_diffrn_reflns_theta_min 3.06
_diffrn_standards_decay_% 0
_diffrn_standards_interval_count 0
_diffrn_standards_interval_time 0
_diffrn_standards_number 0
_exptl_absorpt_coefficient_mu 0.881
_exptl_absorpt_correction_T_max 0.8512
_exptl_absorpt_correction_T_min 0.8257
_exptl_absorpt_correction_type multi-scan
_exptl_absorpt_process_details '(ABSCOR; Higashi, 1995)'
_exptl_crystal_colour red
_exptl_crystal_density_diffrn 1.493
_exptl_crystal_density_method 'not measured'
_exptl_crystal_description block
_exptl_crystal_F_000 956
_exptl_crystal_size_max 0.20
_exptl_crystal_size_mid 0.19
_exptl_crystal_size_min 0.17
_refine_diff_density_max 0.356
_refine_diff_density_min -0.238
_refine_ls_extinction_method none
_refine_ls_goodness_of_fit_ref 1.037
_refine_ls_hydrogen_treatment mixed
_refine_ls_matrix_type full
_refine_ls_number_parameters 373
_refine_ls_number_reflns 4647
_refine_ls_number_restraints 0
_refine_ls_restrained_S_all 1.037
_refine_ls_R_factor_all 0.0398
_refine_ls_R_factor_gt 0.0290
_refine_ls_shift/su_max 0.001
_refine_ls_shift/su_mean 0.000
_refine_ls_structure_factor_coef Fsqd
_refine_ls_weighting_details 'calc w=1/[\s^2^(Fo^2^)+(0.0317P)^2^+0.4P] where P=(Fo^2^+2Fc^2^)/3'
_refine_ls_weighting_scheme calc
_refine_ls_wR_factor_gt 0.0647
_refine_ls_wR_factor_ref 0.0688
_reflns_number_gt 3840
_reflns_number_total 4647
_reflns_threshold_expression I>2\s(I)
_cod_data_source_file cs2106.cif
_cod_data_source_block I
_cod_depositor_comments
;
The following automatic conversions were performed:
'_exptl_absorpt_correction_type' value 'Multi-scan' changed to
'multi-scan' according to
'/home/saulius/struct/CIF-dictionaries/cif_core.dic' dictionary named
'cif_core.dic' version 2.4.1 from 2010-06-29.

Automatic conversion script
Id: cif_fix_enum 1527 2010-12-29 10:47:43Z saulius 

The following automatic conversions were performed:

'_exptl_absorpt_correction_type' value 'Multi-scan' changed to
'multi-scan' according to
/home/saulius/struct/CIF-dictionaries/cif_core.dic dictionary named
'cif_core.dic' version 2.4.1 from 2010-06-29.

Automatic conversion script
Id: cif_fix_values 1715 2011-07-08 13:25:40Z adriana 
;
_cod_original_cell_volume 2034.9(12)
_cod_original_sg_symbol_H-M 'P 21/n'
_cod_database_code 2222279
_cod_database_fobs_code 2222279

loop_
_symmetry_equiv_pos_as_xyz
'x, y, z'
'-x+1/2, y+1/2, -z+1/2'
'-x, -y, -z'
'x-1/2, -y-1/2, z-1/2'

loop_
_atom_site_type_symbol
_atom_site_label
_atom_site_fract_x
_atom_site_fract_y
_atom_site_fract_z
_atom_site_U_iso_or_equiv
_atom_site_adp_type
_atom_site_calc_flag
_atom_site_refinement_flags
_atom_site_occupancy
_atom_site_disorder_assembly
_atom_site_disorder_group
C C1 0.55207(14) 0.17711(15) 0.02619(9) 0.0336(3) Uani d . 1 . .
C C2 0.47583(15) 0.27964(16) -0.01173(10) 0.0397(4) Uani d . 1 . .
C C3 0.46233(17) 0.30829(18) -0.08877(11) 0.0450(4) Uani d . 1 . .
C C4 0.52295(17) 0.23721(19) -0.13239(11) 0.0476(4) Uani d . 1 . .
C C5 0.59830(16) 0.13964(19) -0.09779(10) 0.0427(4) Uani d . 1 . .
C C6 0.61536(14) 0.10945(15) -0.01824(9) 0.0336(3) Uani d . 1 . .
C C7 0.69932(14) 0.00941(16) 0.01550(10) 0.0346(3) Uani d . 1 . .
C C8 0.81705(14) -0.13254(16) 0.11525(10) 0.0349(3) Uani d . 1 . .
C C9 0.91820(16) -0.1510(2) 0.07467(11) 0.0448(4) Uani d . 1 . .
C C10 1.01669(18) -0.0482(2) 0.09542(13) 0.0548(5) Uani d . 1 . .
C C11 1.07198(18) -0.0338(3) 0.18328(13) 0.0588(6) Uani d . 1 . .
C C12 0.97012(17) -0.0087(2) 0.22218(12) 0.0462(4) Uani d . 1 . .
C C13 0.87250(15) -0.11292(17) 0.20283(10) 0.0364(4) Uani d . 1 . .
C C14 0.75527(16) -0.12574(16) 0.29443(10) 0.0385(4) Uani d . 1 . .
C C15 0.65495(15) -0.09883(17) 0.32630(10) 0.0386(4) Uani d . 1 . .
C C16 0.6452(2) -0.1711(2) 0.39057(12) 0.0509(5) Uani d . 1 . .
C C17 0.5519(2) -0.1499(2) 0.42283(13) 0.0629(6) Uani d . 1 . .
C C18 0.4652(2) -0.0550(2) 0.39271(13) 0.0602(6) Uani d . 1 . .
C C19 0.47299(17) 0.01755(19) 0.33093(11) 0.0447(4) Uani d . 1 . .
C C20 0.56884(15) -0.00204(16) 0.29425(10) 0.0365(4) Uani d . 1 . .
C C21 0.2944(2) 0.1401(3) 0.33174(16) 0.0633(6) Uani d . 1 . .
C C22 0.3317(2) 0.4392(2) 0.00145(17) 0.0610(6) Uani d . 1 . .
N N1 0.73023(11) -0.02450(13) 0.08792(8) 0.0322(3) Uani d . 1 . .
N N2 0.76520(12) -0.07817(13) 0.23028(8) 0.0351(3) Uani d . 1 . .
Co Co1 0.656300(17) 0.030194(19) 0.162807(12) 0.02751(7) Uani d . 1 . .
O O1 0.55821(10) 0.15217(11) 0.09913(7) 0.0371(3) Uani d . 1 . .
O O2 0.42054(14) 0.34365(13) 0.03579(9) 0.0586(4) Uani d . 1 . .
O O3 0.57104(11) 0.06922(11) 0.23491(7) 0.0400(3) Uani d . 1 . .
O O4 0.39176(12) 0.11321(15) 0.29806(8) 0.0559(4) Uani d . 1 . .
O O5 0.30979(18) 0.1993(3) 0.13719(12) 0.0994(7) Uani d . 1 . .
H H25 0.370(4) 0.239(4) 0.122(2) 0.149 Uiso d . 1 . .
H H26 0.354(4) 0.176(4) 0.185(2) 0.149 Uiso d . 1 . .
H H5 0.7650(15) -0.2112(17) 0.1078(10) 0.034(4) Uiso d . 1 . .
H H4 0.7370(17) -0.0353(16) -0.0216(11) 0.042(5) Uiso d . 1 . .
H H15 0.8198(16) -0.1865(17) 0.3229(10) 0.038(5) Uiso d . 1 . .
H H14 0.9086(16) -0.1919(17) 0.2269(11) 0.039(5) Uiso d . 1 . .
H H6 0.8798(17) -0.1612(17) 0.0162(12) 0.047(5) Uiso d . 1 . .
H H1 0.4088(17) 0.3782(18) -0.1147(11) 0.047(5) Uiso d . 1 . .
H H13 0.9278(18) 0.077(2) 0.2029(12) 0.053(6) Uiso d . 1 . .
H H12 1.0042(19) -0.0036(18) 0.2804(13) 0.051(6) Uiso d . 1 . .
H H2 0.5101(18) 0.2573(19) -0.1860(13) 0.057(6) Uiso d . 1 . .
H H23 0.261(2) 0.402(2) -0.0407(14) 0.062(6) Uiso d . 1 . .
H H16 0.704(2) -0.237(2) 0.4099(13) 0.060(6) Uiso d . 1 . .
H H3 0.6401(19) 0.087(2) -0.1280(12) 0.058(6) Uiso d . 1 . .
H H7 0.9564(18) -0.235(2) 0.0946(12) 0.054(6) Uiso d . 1 . .
H H9 0.978(2) 0.038(2) 0.0714(14) 0.065(7) Uiso d . 1 . .
H H19 0.329(2) 0.168(2) 0.3868(16) 0.077(7) Uiso d . 1 . .
H H18 0.396(2) -0.039(2) 0.4151(15) 0.079(8) Uiso d . 1 . .
H H11 1.132(2) 0.044(2) 0.1943(14) 0.071(7) Uiso d . 1 . .
H H17 0.541(2) -0.207(2) 0.4636(15) 0.078(7) Uiso d . 1 . .
H H20 0.247(2) 0.060(2) 0.3337(14) 0.068(7) Uiso d . 1 . .
H H22 0.301(2) 0.471(2) 0.0463(17) 0.087(9) Uiso d . 1 . .
H H8 1.082(2) -0.065(2) 0.0701(13) 0.063(6) Uiso d . 1 . .
H H10 1.116(2) -0.111(2) 0.2077(14) 0.064(7) Uiso d . 1 . .
H H24 0.368(2) 0.504(3) -0.0252(16) 0.087(9) Uiso d . 1 . .
H H21 0.245(2) 0.210(2) 0.2927(16) 0.083(8) Uiso d . 1 . .

loop_
_atom_site_aniso_label
_atom_site_aniso_U_11
_atom_site_aniso_U_22
_atom_site_aniso_U_33
_atom_site_aniso_U_12
_atom_site_aniso_U_13
_atom_site_aniso_U_23
C1 0.0289(7) 0.0366(8) 0.0335(9) -0.0053(6) 0.0065(6) 0.0020(7)
C2 0.0366(8) 0.0387(9) 0.0430(10) -0.0011(7) 0.0104(7) 0.0043(8)
C3 0.0400(9) 0.0438(10) 0.0466(11) -0.0021(8) 0.0054(8) 0.0121(8)
C4 0.0482(10) 0.0565(12) 0.0349(10) -0.0083(9) 0.0072(8) 0.0100(9)
C5 0.0422(9) 0.0514(11) 0.0341(9) -0.0054(8) 0.0105(8) -0.0002(8)
C6 0.0292(7) 0.0386(9) 0.0319(8) -0.0049(7) 0.0074(6) 0.0008(7)
C7 0.0323(7) 0.0409(9) 0.0315(8) -0.0029(7) 0.0110(7) -0.0045(7)
C8 0.0307(7) 0.0358(9) 0.0381(9) 0.0020(7) 0.0099(7) -0.0035(7)
C9 0.0385(9) 0.0572(12) 0.0393(10) 0.0107(8) 0.0125(8) -0.0032(9)
C10 0.0384(9) 0.0813(16) 0.0489(12) -0.0047(10) 0.0194(9) 0.0004(11)
C11 0.0355(9) 0.0888(17) 0.0521(13) -0.0097(11) 0.0130(9) -0.0079(12)
C12 0.0381(9) 0.0593(12) 0.0386(10) -0.0060(8) 0.0075(8) -0.0066(9)
C13 0.0319(8) 0.0415(9) 0.0360(9) 0.0060(7) 0.0105(7) 0.0040(7)
C14 0.0409(9) 0.0395(9) 0.0337(9) 0.0009(7) 0.0092(7) 0.0034(7)
C15 0.0404(8) 0.0454(10) 0.0303(8) -0.0045(8) 0.0111(7) -0.0004(7)
C16 0.0575(11) 0.0561(12) 0.0401(11) -0.0021(10) 0.0162(9) 0.0087(9)
C17 0.0711(14) 0.0784(16) 0.0467(12) -0.0038(12) 0.0292(11) 0.0157(11)
C18 0.0566(12) 0.0860(17) 0.0480(12) -0.0035(11) 0.0309(10) 0.0033(11)
C19 0.0411(9) 0.0589(11) 0.0367(9) -0.0019(8) 0.0157(8) -0.0045(8)
C20 0.0385(8) 0.0438(9) 0.0280(8) -0.0046(7) 0.0109(7) -0.0039(7)
C21 0.0442(11) 0.0938(19) 0.0601(15) -0.0018(13) 0.0281(11) -0.0154(14)
C22 0.0524(12) 0.0483(12) 0.0757(17) 0.0146(10) 0.0088(12) 0.0001(12)
N1 0.0286(6) 0.0357(7) 0.0324(7) -0.0002(6) 0.0091(5) -0.0018(6)
N2 0.0345(7) 0.0380(7) 0.0335(7) 0.0013(6) 0.0112(6) 0.0013(6)
Co1 0.02730(10) 0.03082(12) 0.02579(11) 0.00243(8) 0.00995(8) 0.00088(8)
O1 0.0373(6) 0.0411(6) 0.0344(6) 0.0063(5) 0.0128(5) 0.0035(5)
O2 0.0652(8) 0.0561(8) 0.0584(9) 0.0267(7) 0.0244(7) 0.0140(7)
O3 0.0448(6) 0.0445(7) 0.0350(6) 0.0063(5) 0.0186(5) 0.0036(5)
O4 0.0476(7) 0.0772(10) 0.0513(8) 0.0127(7) 0.0277(6) 0.0003(7)
O5 0.0700(12) 0.161(2) 0.0736(13) 0.0206(13) 0.0315(10) 0.0263(14)

loop_
_atom_type_symbol
_atom_type_description
_atom_type_scat_dispersion_real
_atom_type_scat_dispersion_imag
_atom_type_scat_source
C C 0.0033 0.0016 'International Tables Vol C Tables 4.2.6.8 and 6.1.1.4'
H H 0.0000 0.0000 'International Tables Vol C Tables 4.2.6.8 and 6.1.1.4'
N N 0.0061 0.0033 'International Tables Vol C Tables 4.2.6.8 and 6.1.1.4'
O O 0.0106 0.0060 'International Tables Vol C Tables 4.2.6.8 and 6.1.1.4'
Co Co 0.3494 0.9721 'International Tables Vol C Tables 4.2.6.8 and 6.1.1.4'

loop_
_geom_angle_atom_site_label_1
_geom_angle_atom_site_label_2
_geom_angle_atom_site_label_3
_geom_angle_site_symmetry_1
_geom_angle_site_symmetry_3
_geom_angle
_geom_angle_publ_flag
O1 C1 C6 . . 124.74(15) ?
O1 C1 C2 . . 118.30(15) ?
C6 C1 C2 . . 116.96(15) ?
O2 C2 C3 . . 125.08(16) ?
O2 C2 C1 . . 113.72(15) ?
C3 C2 C1 . . 121.20(16) ?
C2 C3 C4 . . 120.77(17) ?
C2 C3 H1 . . 120.7(11) ?
C4 C3 H1 . . 118.5(11) ?
C5 C4 C3 . . 119.74(18) ?
C5 C4 H2 . . 121.1(12) ?
C3 C4 H2 . . 119.2(12) ?
C4 C5 C6 . . 120.62(17) ?
C4 C5 H3 . . 121.0(12) ?
C6 C5 H3 . . 118.3(12) ?
C1 C6 C5 . . 120.65(16) ?
C1 C6 C7 . . 121.38(15) ?
C5 C6 C7 . . 117.96(15) ?
N1 C7 C6 . . 125.43(15) ?
N1 C7 H4 . . 119.3(11) ?
C6 C7 H4 . . 115.2(11) ?
N1 C8 C13 . . 105.21(13) ?
N1 C8 C9 . . 116.68(14) ?
C13 C8 C9 . . 111.66(14) ?
N1 C8 H5 . . 107.2(9) ?
C13 C8 H5 . . 107.2(10) ?
C9 C8 H5 . . 108.5(9) ?
C10 C9 C8 . . 112.49(16) ?
C10 C9 H6 . . 112.8(11) ?
C8 C9 H6 . . 110.6(10) ?
C10 C9 H7 . . 110.1(11) ?
C8 C9 H7 . . 104.1(11) ?
H6 C9 H7 . . 106.1(16) ?
C11 C10 C9 . . 111.82(18) ?
C11 C10 H9 . . 109.3(13) ?
C9 C10 H9 . . 110.1(12) ?
C11 C10 H8 . . 111.3(13) ?
C9 C10 H8 . . 110.0(13) ?
H9 C10 H8 . . 104.2(17) ?
C10 C11 C12 . . 110.80(17) ?
C10 C11 H11 . . 108.6(13) ?
C12 C11 H11 . . 108.0(13) ?
C10 C11 H10 . . 111.9(14) ?
C12 C11 H10 . . 106.9(13) ?
H11 C11 H10 . . 110.6(18) ?
C13 C12 C11 . . 110.88(17) ?
C13 C12 H13 . . 109.3(11) ?
C11 C12 H13 . . 109.5(11) ?
C13 C12 H12 . . 107.7(11) ?
C11 C12 H12 . . 112.0(12) ?
H13 C12 H12 . . 107.3(16) ?
N2 C13 C8 . . 104.42(13) ?
N2 C13 C12 . . 110.35(14) ?
C8 C13 C12 . . 112.49(15) ?
N2 C13 H14 . . 110.1(10) ?
C8 C13 H14 . . 109.1(11) ?
C12 C13 H14 . . 110.2(10) ?
N2 C14 C15 . . 124.09(16) ?
N2 C14 H15 . . 118.0(10) ?
C15 C14 H15 . . 117.9(10) ?
C20 C15 C16 . . 121.09(16) ?
C20 C15 C14 . . 120.62(15) ?
C16 C15 C14 . . 118.29(17) ?
C17 C16 C15 . . 120.7(2) ?
C17 C16 H16 . . 120.3(13) ?
C15 C16 H16 . . 118.9(13) ?
C16 C17 C18 . . 119.7(2) ?
C16 C17 H17 . . 119.7(14) ?
C18 C17 H17 . . 120.3(14) ?
C19 C18 C17 . . 120.92(18) ?
C19 C18 H18 . . 118.5(15) ?
C17 C18 H18 . . 120.6(14) ?
C18 C19 O4 . . 124.51(17) ?
C18 C19 C20 . . 121.53(19) ?
O4 C19 C20 . . 113.96(16) ?
O3 C20 C15 . . 125.06(14) ?
O3 C20 C19 . . 118.93(16) ?
C15 C20 C19 . . 116.01(15) ?
O4 C21 H19 . . 110.8(14) ?
O4 C21 H20 . . 108.8(13) ?
H19 C21 H20 . . 105.9(19) ?
O4 C21 H21 . . 100.6(14) ?
H19 C21 H21 . . 115(2) ?
H20 C21 H21 . . 115.9(19) ?
O2 C22 H23 . . 109.8(13) ?
O2 C22 H22 . . 104.5(15) ?
H23 C22 H22 . . 110.4(19) ?
O2 C22 H24 . . 111.5(15) ?
H23 C22 H24 . . 105(2) ?
H22 C22 H24 . . 116(2) ?
C7 N1 C8 . . 120.01(13) ?
C7 N1 Co1 . . 126.08(11) ?
C8 N1 Co1 . . 113.06(10) ?
C14 N2 C13 . . 119.46(14) ?
C14 N2 Co1 . . 127.67(12) ?
C13 N2 Co1 . . 112.85(11) ?
N2 Co1 O1 . . 174.19(6) ?
N2 Co1 N1 . . 85.67(6) ?
O1 Co1 N1 . . 95.00(6) ?
N2 Co1 O3 . . 93.68(6) ?
O1 Co1 O3 . . 86.28(5) ?
N1 Co1 O3 . . 173.66(5) ?
C1 O1 Co1 . . 126.68(10) ?
C2 O2 C22 . . 118.21(17) ?
C20 O3 Co1 . . 124.61(11) ?
C19 O4 C21 . . 117.60(18) ?
H25 O5 H26 . . 99(3) ?

loop_
_geom_bond_atom_site_label_1
_geom_bond_atom_site_label_2
_geom_bond_site_symmetry_2
_geom_bond_distance
_geom_bond_publ_flag
C1 O1 . 1.3112(19) ?
C1 C6 . 1.409(2) ?
C1 C2 . 1.426(2) ?
C2 O2 . 1.371(2) ?
C2 C3 . 1.373(3) ?
C3 C4 . 1.398(3) ?
C3 H1 . 0.980(19) ?
C4 C5 . 1.364(3) ?
C4 H2 . 0.95(2) ?
C5 C6 . 1.413(2) ?
C5 H3 . 0.99(2) ?
C6 C7 . 1.430(2) ?
C7 N1 . 1.288(2) ?
C7 H4 . 1.005(19) ?
C8 N1 . 1.491(2) ?
C8 C13 . 1.518(2) ?
C8 C9 . 1.531(2) ?
C8 H5 . 1.005(17) ?
C9 C10 . 1.519(3) ?
C9 H6 . 1.01(2) ?
C9 H7 . 1.01(2) ?
C10 C11 . 1.516(3) ?
C10 H9 . 1.05(2) ?
C10 H8 . 0.98(2) ?
C11 C12 . 1.528(3) ?
C11 H11 . 1.04(2) ?
C11 H10 . 0.99(2) ?
C12 C13 . 1.524(3) ?
C12 H13 . 1.04(2) ?
C12 H12 . 1.00(2) ?
C13 N2 . 1.477(2) ?
C13 H14 . 0.974(18) ?
C14 N2 . 1.287(2) ?
C14 C15 . 1.434(2) ?
C14 H15 . 0.991(18) ?
C15 C20 . 1.411(2) ?
C15 C16 . 1.411(2) ?
C16 C17 . 1.356(3) ?
C16 H16 . 0.96(2) ?
C17 C18 . 1.394(3) ?
C17 H17 . 0.98(2) ?
C18 C19 . 1.369(3) ?
C18 H18 . 0.99(3) ?
C19 O4 . 1.375(2) ?
C19 C20 . 1.432(2) ?
C20 O3 . 1.308(2) ?
C21 O4 . 1.425(2) ?
C21 H19 . 0.99(3) ?
C21 H20 . 1.01(2) ?
C21 H21 . 1.06(3) ?
C22 O2 . 1.427(2) ?
C22 H23 . 1.00(2) ?
C22 H22 . 1.02(3) ?
C22 H24 . 0.99(3) ?
N1 Co1 . 1.8635(14) ?
N2 Co1 . 1.8443(14) ?
Co1 O1 . 1.8556(12) ?
Co1 O3 . 1.8647(12) ?
O5 H25 . 0.90(4) ?
O5 H26 . 0.89(4) ?

loop_
_geom_hbond_atom_site_label_D
_geom_hbond_atom_site_label_H
_geom_hbond_atom_site_label_A
_geom_hbond_site_symmetry_A
_geom_hbond_distance_DH
_geom_hbond_distance_HA
_geom_hbond_distance_DA
_geom_hbond_angle_DHA
O5 H25 O2 . 0.90(4) 2.11(4) 2.916(3) 149(3)
O5 H25 O1 . 0.90(4) 2.45(4) 3.103(2) 129(3)
O5 H26 O4 . 0.89(4) 2.05(4) 2.895(3) 159(4)
O5 H26 O3 . 0.89(4) 2.59(4) 3.248(2) 131(3)
